data_2003248
loop_
_publ_author_name
'Boutfessi, A.'
'Boukhari, A.'
'Holt, E. M.'

_publ_section_title
;
 Strontium Diiron(III) Pyrophosphate
;
_journal_issue 3
_journal_name_full 'Acta Crystallographica Section C'
_journal_page_first 346
_journal_page_last 348
_journal_paper_doi 10.1107/S0108270194010693
_journal_volume 51
_journal_year 1995
_chemical_compound_source
;
SrFe(III)~2~(P~2~O~7~)~2~ has been synthesized by
mixing stoichiometric amounta of (NH~4~)~2~HPO~4~, SrCO~3~ and
Fe~2~O~3~ according to the following equation:
SrCO~3~ + 4(NH~4~)~2~HPO~4~ + Fe~2~O~3~ => SrFe~2~(P~2~O~7~)~2~ +
8NH~3~ + CO~2~ + 6H~2~O
After grinding, the mixture was heated progressively to 1243 K. The final
heating was followed by a return to room temperature in air.
Single crystals were prepared by grinding and heating an
appropriate mixture of material to 1275 K.
After 24 h at this temperature, the melt was cooled  (5 K h^-1^)
allowing the isolation of grey crystals.
;
_chemical_formula_moiety 'Fe2 O14 P4 Sr1'
_chemical_formula_sum 'Fe2 O14 P4 Sr'
_chemical_formula_weight 547.2
_chemical_name_systematic
;
Strontium Iron(III) Diphosphate
;
_space_group_IT_number 2
_symmetry_cell_setting triclinic
_symmetry_space_group_name_Hall '-P 1'
_symmetry_space_group_name_H-M 'P -1'
_cell_angle_alpha 89.83(3)
_cell_angle_beta 87.59(3)
_cell_angle_gamma 73.11(3)
_cell_formula_units_Z 1
_cell_length_a 4.795(1)
_cell_length_b 7.108(1)
_cell_length_c 7.830(2)
_cell_measurement_reflns_used 45
_cell_measurement_temperature 298
_cell_measurement_theta_max 17.0
_cell_measurement_theta_min 10.0
_cell_volume 255.12(10)
_computing_cell_refinement 'XSCANS (Siemens, 1991)'
_computing_data_collection 'XSCANS (Siemens, 1991)'
_computing_data_reduction 'XSCANS (Siemens, 1991)'
_computing_molecular_graphics 'XP (Siemens, 1991)'
_computing_structure_refinement 'SHELXS86 (Sheldrick, 1990)'
_computing_structure_solution 'SHELXS86 (Sheldrick, 1990)'
_diffrn_ambient_temperature 298
_diffrn_measurement_device 'Syntex P4 4-circle'
_diffrn_measurement_method \q/2\q
_diffrn_radiation_monochromator 'highly oriented graphite crystal'
_diffrn_radiation_source 'fine-focus sealed tube'
_diffrn_radiation_type 'Mo K\a'
_diffrn_radiation_wavelength 0.71073
_diffrn_reflns_av_R_equivalents 0.0178
_diffrn_reflns_limit_h_max 6
_diffrn_reflns_limit_h_min -1
_diffrn_reflns_limit_k_max 10
_diffrn_reflns_limit_k_min -9
_diffrn_reflns_limit_l_max 11
_diffrn_reflns_limit_l_min -11
_diffrn_reflns_number 1966
_diffrn_reflns_theta_max 30
_diffrn_reflns_theta_min 1.75
_diffrn_standards_decay_% 0.0001
_diffrn_standards_interval_count 97
_diffrn_standards_number 3
_exptl_absorpt_coefficient_mu 8.731
_exptl_absorpt_correction_T_max 0.37
_exptl_absorpt_correction_T_min 0.12
_exptl_absorpt_correction_type semi-empirical
_exptl_crystal_colour grey
_exptl_crystal_density_diffrn 3.561
_exptl_crystal_description chunk
_exptl_crystal_F_000 262
_exptl_crystal_size_max 0.3
_exptl_crystal_size_mid 0.3
_exptl_crystal_size_min 0.3
_exptl_crystal_thermal_history
;heated progressively to 1243 K; heating an appropriate mixture of material to
 1275 K
;
_refine_diff_density_max 1.41
_refine_diff_density_min -0.85
_refine_ls_goodness_of_fit_obs 1.13
_refine_ls_matrix_type full
_refine_ls_number_parameters 101
_refine_ls_number_reflns 1247
_refine_ls_R_factor_obs .0378
_refine_ls_shift/esd_max 0.001
_refine_ls_shift/esd_mean 0.000
_refine_ls_structure_factor_coef F
_refine_ls_weighting_details 'w = 1/[\s^2^(F)+ 0.0008F^2^]'
_refine_ls_weighting_scheme calc
_refine_ls_wR_factor_obs .0463
_reflns_number_observed 1247
_reflns_number_total 1483
_reflns_observed_criterion F>4.0\s(F)
_cod_data_source_file br1094.cif
_cod_data_source_block holt_compound_1
_cod_depositor_comments
;
The following automatic conversions were performed:

'_refine_ls_weighting_scheme' value 'w = 1/[\s^2^(F)+ 0.0008F^2^]'
was changed to 'calc'. New tag '_refine_ls_weighting_details' was
created. The value of the new tag was set to 'w = 1/[\s^2^(F)+
0.0008F^2^]'.

Automatic conversion script
Id: cif_fix_values 3143 2015-03-26 13:38:13Z robertas 
;
_cod_original_cell_volume 255.13(9)
_cod_original_formula_sum 'Fe2 O14 P4 Sr1'
_cod_database_code 2003248

loop_
_symmetry_equiv_pos_as_xyz
x,y,z
-x,-y,-z

loop_
_atom_site_aniso_label
_atom_site_aniso_U_11
_atom_site_aniso_U_12
_atom_site_aniso_U_13
_atom_site_aniso_U_22
_atom_site_aniso_U_23
_atom_site_aniso_U_33
Sr1 0.034(1) -0.005(1) 0.000(1) 0.019(1) -0.001(1) 0.026(1)
Fe1 0.018(1) -0.005(1) -0.001(1) 0.017(1) 0.000(1) 0.017(1)
Fe2 0.017(1) -0.005(1) -0.002(1) 0.019(1) 0.000(1) 0.018(1)
P1 0.017(1) -0.004(1) -0.001(1) 0.017(1) -0.002(1) 0.018(1)
P2 0.017(1) -0.005(1) -0.002(1) 0.016(1) 0.000(1) 0.018(1)
O11 0.019(1) -0.003(1) 0.000(1) 0.023(1) 0.000(1) 0.022(1)
O12 0.022(1) -0.008(1) 0.000(1) 0.022(1) -0.004(1) 0.020(1)
O13 0.020(1) -0.004(1) -0.004(1) 0.019(1) 0.000(1) 0.020(1)
O14 0.019(1) -0.002(1) -0.001(1) 0.020(1) -0.001(1) 0.022(1)
O21 0.021(1) -0.0011(1) -0.002(1) 0.027(1) 0.001(1) 0.021(1)
O22 0.024(2) -0.004(1) 0.000(1) 0.018(1) 0.005(1) 0.027(1)
O23 0.018(1) -0.004(1) -0.002(1) 0.021(1) -0.004(1) 0.021(1)

loop_
_atom_site_label
_atom_site_fract_x
_atom_site_fract_y
_atom_site_fract_z
_atom_site_U_iso_or_equiv
_atom_site_thermal_displace_type
Sr1 0.500 0. 0. 0.027(1) Uani
Fe1 0.5000 0. 0.5000 0.017(1) Uani
Fe2 0. 0.5000 0. 0.018(1) Uani
P1 0.1184(2) -0.2307(2) 0.2988(1) 0.018(1) Uani
P2 0.5346(2) -0.6203(2) 0.2454(1) 0.017(1) Uani
O11 -0.1208(7) -0.1804(4) 0.4337(4) 0.022(1) Uani
O12 0.3199(7) -0.0993(4) 0.2933(4) 0.021(1) Uani
O13 0.0124(7) -0.2412(4) 0.1169(4) 0.020(1) Uani
O14 0.3104(7) -0.4469(4) 0.3504(4) 0.021(1) Uani
O21 0.8114(7) -0.5653(5) 0.2077(4) 0.022(1) Uani
O22 0.5887(7) -0.8062(4) 0.3457(4) 0.024(1) Uani
O23 0.3844(7) -0.6478(4) 0.0818(4) 0.020(1) Uani

loop_
_atom_type_symbol
_atom_type_scat_source
_atom_type_scat_dispersion_real
_atom_type_scat_dispersion_imag
Fe 'International Tables Vol C Tables 4.2.6.8 and 6.1.1.4' 0.4 1.0
Sr 'International Tables Vol C Tables 4.2.6.8 and 6.1.1.4' -1.4 3.6
P 'International Tables Vol C Tables 4.2.6.8 and 6.1.1.4' 0.1 0.2
O 'International Tables Vol C Tables 4.2.6.8 and 6.1.1.4' 0.0 0.0

loop_
_geom_angle_atom_site_label_1
_geom_angle_atom_site_label_2
_geom_angle_atom_site_label_3
_geom_angle_site_symmetry_1
_geom_angle_site_symmetry_3
_geom_angle
_geom_angle_publ_flag
O23 Sr1 O23 1_565 2_645 180.0 no
O12 Sr1 O22 . 1_565 57.30(10) no
O12 Sr1 O22 2_655 1_565 122.70(10) no
O23 Sr1 O22 2_645 1_565 130.00(10) no
O12 Sr1 O22 . 2_645 122.70(10) no
O12 Sr1 O22 2_655 2_645 57.30(10) no
O23 Sr1 O22 2_645 2_645 50.00(10) no
O23 Sr1 O13 1_565 1_655 115.70(10) no
O22 Sr1 O13 1_565 1_655 75.10(10) no
O12 Sr1 O13 . 2_555 100.60(10) no
O12 Sr1 O13 2_655 2_555 79.40(10) no
O23 Sr1 O13 2_645 2_555 115.70(10) no
O22 Sr1 O13 2_645 2_555 75.10(10) no
O13 Sr1 O13 1_655 2_555 180.0 no
O12 Sr1 O12 . 2_655 180.0 no
O12 Sr1 O23 . 1_565 93.50(10) no
O12 Sr1 O23 2_655 1_565 86.50(10) no
O12 Sr1 O23 . 2_645 86.50(10) no
O12 Sr1 O23 2_655 2_645 93.50(10) no
O23 Sr1 O22 1_565 1_565 50.00(10) no
O23 Sr1 O22 1_565 2_645 130.00(10) no
O22 Sr1 O22 1_565 2_645 180.0 no
O12 Sr1 O13 . 1_655 79.40(10) no
O12 Sr1 O13 2_655 1_655 100.60(10) no
O23 Sr1 O13 2_645 1_655 64.30(10) no
O22 Sr1 O13 2_645 1_655 104.90(10) no
O23 Sr1 O13 1_565 2_555 64.30(10) no
O22 Sr1 O13 1_565 2_555 104.90(10) no
O12 Fe1 O11 . 1_655 89.60(10) no
O12 Fe1 O11 . 2_556 90.40(10) no
O11 Fe1 O11 1_655 2_556 180.0 no
O12 Fe1 O22 2_656 1_565 92.70(10) no
O11 Fe1 O22 2_556 1_565 91.60(10) no
O12 Fe1 O22 2_656 2_646 87.30(10) no
O11 Fe1 O22 2_556 2_646 88.40(10) no
O12 Fe1 O12 . 2_656 180 no
O12 Fe1 O11 2_656 1_655 90.40(10) no
O12 Fe1 O11 2_656 2_556 89.60(10) no
O12 Fe1 O22 . 1_565 87.30(10) no
O11 Fe1 O22 1_655 1_565 88.40(10) no
O12 Fe1 O22 . 2_646 92.70(10) no
O11 Fe1 O22 1_655 2_646 91.60(10) no
O22 Fe1 O22 1_565 2_646 180 no
O23 Fe2 O21 1_565 1_465 90.20(10) no
O23 Fe2 O21 1_565 2_655 89.80(10) no
O21 Fe2 O21 1_465 2_655 180.0 no
O23 Fe2 O13 2_555 1_565 87.20(10) no
O21 Fe2 O13 2_655 1_565 90.90(10) no
O23 Fe2 O13 2_655 2_555 92.80(10) no
O21 Fe2 O13 2_655 2_555 89.10(10) no
O23 Fe2 O23 1_565 2_655 180.0 no
O23 Fe2 O21 2_655 1_465 89.80(10) no
O23 Fe2 O21 2_655 2_655 90.20(10) no
O23 Fe2 O13 1_565 2_565 92.80(10) no
O21 Fe2 O13 1_465 2_565 89.10(10) no
O23 Fe2 O13 1_565 2_555 87.20(10) no
O21 Fe2 O13 1_465 2_555 90.90(10) no
O13 Fe2 O13 2_565 2_555 180.0 no
O12 P1 O11 . . 115.6(2) yes
O14 P1 O12 . . 107.3(2) yes
O14 P1 O11 . . 103.4(2) yes
O14 P1 O13 . . 108.4(2) yes
O11 P1 O13 . . 113.9(2) yes
O12 P1 O13 . . 107.8(2) yes
O14 P2 O22 . . 109.3(2) yes
O14 P2 O21 . . 108.9(2) yes
O22 P2 O21 . . 111.9(2) yes
O14 P2 O23 . . 106.5(2) yes
O23 P2 O22 . . 107.9(2) yes
O23 P2 O21 . . 112.2(2) yes
P1 O14 P2 . . 132.8(2) yes

loop_
_geom_bond_atom_site_label_1
_geom_bond_atom_site_label_2
_geom_bond_site_symmetry_2
_geom_bond_distance
_geom_bond_publ_flag
Sr1 O12 . 2.588(3) yes
Sr1 O13 2_555 2.747(3) yes
Sr1 O22 1_565 3.141(3) yes
Sr1 O23 1_565 2.481(3) yes
Fe1 O11 2_556 1.947(3) yes
Fe1 O12 2_656 2.084(3) yes
Fe1 O22 2_646 1.956(3) yes
Fe2 O13 1_565 2.074(3) yes
Fe2 O21 2_655 1.948(3) yes
Fe2 O23 2_555 1.970(3) yes
P1 O11 . 1.491(3) yes
P1 O12 . 1.526(4) yes
P1 O13 . 1.541(3) yes
P1 O14 . 1.606(3) yes
P2 O14 . 1.585(3) yes
P2 O21 . 1.507(4) yes
P2 O22 . 1.497(3) yes
P2 O23 . 1.536(3) yes
